data_2235947
loop_
_publ_author_name
'Ramalingan, Chennan'
'Ng, Seik Weng'
'Tiekink, Edward R. T.'

_publ_section_title
;
 <i>N</i>-(2-Fluorobenzyloxy)-1,3,5-trimethyl-2,6-diphenylpiperidin-4-imine
;
_journal_coeditor_code PV2563
_journal_issue 8
_journal_name_full 'Acta Crystallographica Section E'
_journal_page_first o2312
_journal_page_last o2313
_journal_paper_doi 10.1107/S1600536812029327
_journal_volume 68
_journal_year 2012
_chemical_formula_iupac 'C27 H29 F N2 O'
_chemical_formula_moiety 'C27 H29 F N2 O'
_chemical_formula_sum 'C27 H29 F N2 O'
_chemical_formula_weight 416.52
_chemical_name_systematic
;
<i>N</i>-(2-Fluorobenzyloxy)-1,3,5-trimethyl-2,6-diphenylpiperidin-4-imine
;
_space_group_IT_number 33
_symmetry_cell_setting orthorhombic
_symmetry_space_group_name_Hall 'P 2c -2n'
_symmetry_space_group_name_H-M 'P n a 21'
_atom_sites_solution_hydrogens geom
_atom_sites_solution_primary direct
_atom_sites_solution_secondary difmap
_cell_angle_alpha 90.00
_cell_angle_beta 90.00
_cell_angle_gamma 90.00
_cell_formula_units_Z 4
_cell_length_a 7.4004(3)
_cell_length_b 22.4857(9)
_cell_length_c 13.4465(5)
_cell_measurement_reflns_used 4254
_cell_measurement_temperature 100(2)
_cell_measurement_theta_max 27.5011
_cell_measurement_theta_min 2.3566
_cell_volume 2237.54(15)
_computing_cell_refinement 'CrysAlis PRO (Agilent, 2012)'
_computing_data_collection 'CrysAlis PRO (Agilent, 2012)'
_computing_data_reduction 'CrysAlis PRO (Agilent, 2012)'
_computing_molecular_graphics 'ORTEP-3 for Windows (Farrugia, 1997) and DIAMOND (Brandenburg, 2006)'
_computing_publication_material 'publCIF (Westrip, 2010)'
_computing_structure_refinement 'SHELXL97 (Sheldrick, 2008)'
_computing_structure_solution 'SHELXS97 (Sheldrick, 2008)'
_diffrn_ambient_temperature 100(2)
_diffrn_detector_area_resol_mean 10.4041
_diffrn_measured_fraction_theta_full 0.999
_diffrn_measured_fraction_theta_max 0.999
_diffrn_measurement_device_type 'Agilent SuperNova Dual diffractometer with an Atlas detector'
_diffrn_measurement_method '\w scan'
_diffrn_radiation_monochromator Mirror
_diffrn_radiation_source 'SuperNova (Mo) X-ray Source'
_diffrn_radiation_type MoK\a
_diffrn_radiation_wavelength 0.71073
_diffrn_reflns_av_R_equivalents 0.0583
_diffrn_reflns_av_sigmaI/netI 0.0423
_diffrn_reflns_limit_h_max 9
_diffrn_reflns_limit_h_min -9
_diffrn_reflns_limit_k_max 29
_diffrn_reflns_limit_k_min -21
_diffrn_reflns_limit_l_max 16
_diffrn_reflns_limit_l_min -17
_diffrn_reflns_number 14812
_diffrn_reflns_theta_full 27.56
_diffrn_reflns_theta_max 27.56
_diffrn_reflns_theta_min 2.90
_diffrn_standards_decay_% 0
_diffrn_standards_interval_count 0
_diffrn_standards_interval_time 0
_diffrn_standards_number 0
_exptl_absorpt_coefficient_mu 0.081
_exptl_absorpt_correction_T_max 1.0000
_exptl_absorpt_correction_T_min 0.93025
_exptl_absorpt_correction_type multi-scan
_exptl_absorpt_process_details '(CrysAlis PRO; Agilent, 2012)'
_exptl_crystal_colour colourless
_exptl_crystal_density_diffrn 1.236
_exptl_crystal_density_method 'not measured'
_exptl_crystal_description prism
_exptl_crystal_F_000 888
_exptl_crystal_size_max 0.30
_exptl_crystal_size_mid 0.20
_exptl_crystal_size_min 0.15
_refine_diff_density_max 0.211
_refine_diff_density_min -0.235
_refine_ls_extinction_method none
_refine_ls_goodness_of_fit_ref 1.032
_refine_ls_hydrogen_treatment constr
_refine_ls_matrix_type full
_refine_ls_number_parameters 280
_refine_ls_number_reflns 2693
_refine_ls_number_restraints 1
_refine_ls_restrained_S_all 1.032
_refine_ls_R_factor_all 0.0546
_refine_ls_R_factor_gt 0.0414
_refine_ls_shift/su_max 0.001
_refine_ls_shift/su_mean 0.000
_refine_ls_structure_factor_coef Fsqd
_refine_ls_weighting_details 'calc w=1/[\s^2^(Fo^2^)+(0.0469P)^2^+0.5730P] where P=(Fo^2^+2Fc^2^)/3'
_refine_ls_weighting_scheme calc
_refine_ls_wR_factor_gt 0.0907
_refine_ls_wR_factor_ref 0.1009
_reflns_number_gt 2311
_reflns_number_total 2693
_reflns_threshold_expression I>2\s(I)
_cod_data_source_file pv2563.cif
_cod_data_source_block I
_cod_database_code 2235947
_cod_database_fobs_code 2235947

loop_
_symmetry_equiv_pos_as_xyz
'x, y, z'
'-x, -y, z+1/2'
'-x+1/2, y+1/2, z+1/2'
'x+1/2, -y+1/2, z'

loop_
_atom_site_type_symbol
_atom_site_label
_atom_site_fract_x
_atom_site_fract_y
_atom_site_fract_z
_atom_site_U_iso_or_equiv
_atom_site_adp_type
_atom_site_calc_flag
_atom_site_refinement_flags
_atom_site_occupancy
_atom_site_symmetry_multiplicity
F F1 0.1682(3) 0.76313(8) -0.25008(12) 0.0369(5) Uani d . 1 1
O O1 0.1493(2) 0.83790(8) 0.03234(14) 0.0210(4) Uani d . 1 1
N N1 0.1480(3) 0.90124(9) 0.03729(17) 0.0177(5) Uani d . 1 1
N N2 -0.1331(3) 0.95190(9) 0.25393(16) 0.0142(4) Uani d . 1 1
C C1 0.1633(4) 0.72749(12) -0.1681(2) 0.0222(6) Uani d . 1 1
C C2 0.1639(4) 0.66675(13) -0.1813(2) 0.0282(6) Uani d . 1 1
H H2 0.1681 0.6499 -0.2461 0.034 Uiso calc R 1 1
C C3 0.1585(4) 0.63103(13) -0.0983(2) 0.0295(7) Uani d . 1 1
H H3 0.1583 0.5890 -0.1054 0.035 Uiso calc R 1 1
C C4 0.1533(4) 0.65620(14) -0.0041(2) 0.0329(7) Uani d . 1 1
H H4 0.1498 0.6315 0.0531 0.040 Uiso calc R 1 1
C C5 0.1534(4) 0.71756(12) 0.0062(2) 0.0259(6) Uani d . 1 1
H H5 0.1503 0.7345 0.0709 0.031 Uiso calc R 1 1
C C6 0.1578(4) 0.75462(12) -0.0761(2) 0.0191(5) Uani d . 1 1
C C7 0.1582(4) 0.82144(11) -0.06990(19) 0.0209(6) Uani d . 1 1
H H7A 0.2699 0.8375 -0.1003 0.025 Uiso calc R 1 1
H H7B 0.0531 0.8378 -0.1063 0.025 Uiso calc R 1 1
C C8 0.1264(3) 0.91809(11) 0.12724(19) 0.0154(5) Uani d . 1 1
C C9 0.1013(3) 0.87766(11) 0.21545(18) 0.0156(5) Uani d . 1 1
H H9 0.0246 0.8435 0.1933 0.019 Uiso calc R 1 1
C C10 -0.0016(3) 0.90997(10) 0.29954(19) 0.0153(5) Uani d . 1 1
H H10 0.0868 0.9332 0.3402 0.018 Uiso calc R 1 1
C C11 -0.0404(3) 1.00355(11) 0.20744(18) 0.0147(5) Uani d . 1 1
H H11 0.0010 1.0308 0.2616 0.018 Uiso calc R 1 1
C C12 0.1286(3) 0.98411(11) 0.14558(18) 0.0149(5) Uani d . 1 1
H H12 0.1226 1.0046 0.0796 0.018 Uiso calc R 1 1
C C13 0.3042(3) 1.00342(12) 0.1971(2) 0.0207(6) Uani d . 1 1
H H13A 0.4080 0.9908 0.1571 0.031 Uiso calc R 1 1
H H13B 0.3112 0.9850 0.2631 0.031 Uiso calc R 1 1
H H13C 0.3055 1.0468 0.2042 0.031 Uiso calc R 1 1
C C14 0.2820(4) 0.85183(12) 0.2516(2) 0.0227(6) Uani d . 1 1
H H14A 0.3420 0.8313 0.1965 0.034 Uiso calc R 1 1
H H14B 0.2596 0.8236 0.3058 0.034 Uiso calc R 1 1
H H14C 0.3594 0.8841 0.2756 0.034 Uiso calc R 1 1
C C15 -0.2592(4) 0.97521(12) 0.3285(2) 0.0212(5) Uani d . 1 1
H H15A -0.3437 1.0028 0.2966 0.032 Uiso calc R 1 1
H H15B -0.1915 0.9962 0.3804 0.032 Uiso calc R 1 1
H H15C -0.3267 0.9422 0.3583 0.032 Uiso calc R 1 1
C C16 -0.0951(3) 0.86507(11) 0.36609(19) 0.0146(5) Uani d . 1 1
C C17 -0.2307(3) 0.82735(11) 0.3303(2) 0.0173(5) Uani d . 1 1
H H17 -0.2665 0.8297 0.2626 0.021 Uiso calc R 1 1
C C18 -0.3132(4) 0.78652(11) 0.3928(2) 0.0200(6) Uani d . 1 1
H H18 -0.4060 0.7614 0.3678 0.024 Uiso calc R 1 1
C C19 -0.2608(4) 0.78218(12) 0.4915(2) 0.0222(6) Uani d . 1 1
H H19 -0.3162 0.7537 0.5338 0.027 Uiso calc R 1 1
C C20 -0.1280(3) 0.81934(11) 0.5284(2) 0.0202(6) Uani d . 1 1
H H20 -0.0924 0.8167 0.5961 0.024 Uiso calc R 1 1
C C21 -0.0465(3) 0.86073(11) 0.46574(19) 0.0169(5) Uani d . 1 1
H H21 0.0439 0.8865 0.4915 0.020 Uiso calc R 1 1
C C22 -0.1760(3) 1.03673(11) 0.14343(18) 0.0149(5) Uani d . 1 1
C C23 -0.2317(4) 1.09396(11) 0.16686(19) 0.0178(5) Uani d . 1 1
H H23 -0.1837 1.1133 0.2239 0.021 Uiso calc R 1 1
C C24 -0.3578(4) 1.12344(12) 0.1073(2) 0.0197(6) Uani d . 1 1
H H24 -0.3947 1.1627 0.1239 0.024 Uiso calc R 1 1
C C25 -0.4290(4) 1.09576(11) 0.0244(2) 0.0210(6) Uani d . 1 1
H H25 -0.5152 1.1157 -0.0160 0.025 Uiso calc R 1 1
C C26 -0.3732(3) 1.03838(12) 0.0005(2) 0.0193(5) Uani d . 1 1
H H26 -0.4219 1.0191 -0.0564 0.023 Uiso calc R 1 1
C C27 -0.2472(3) 1.00917(11) 0.05908(18) 0.0163(5) Uani d . 1 1
H H27 -0.2090 0.9702 0.0417 0.020 Uiso calc R 1 1

loop_
_atom_site_aniso_label
_atom_site_aniso_U_11
_atom_site_aniso_U_22
_atom_site_aniso_U_33
_atom_site_aniso_U_12
_atom_site_aniso_U_13
_atom_site_aniso_U_23
F1 0.0700(14) 0.0239(9) 0.0167(8) 0.0023(9) 0.0004(8) -0.0001(7)
O1 0.0322(10) 0.0142(9) 0.0167(9) 0.0021(7) 0.0041(8) -0.0017(8)
N1 0.0206(11) 0.0131(10) 0.0193(11) 0.0022(8) 0.0011(9) -0.0004(9)
N2 0.0139(10) 0.0147(10) 0.0140(10) 0.0006(8) 0.0016(8) 0.0014(8)
C1 0.0282(14) 0.0208(14) 0.0178(13) 0.0010(11) 0.0016(12) 0.0011(11)
C2 0.0357(16) 0.0258(15) 0.0232(15) 0.0015(12) -0.0042(13) -0.0069(12)
C3 0.0397(18) 0.0186(14) 0.0301(16) 0.0014(12) -0.0004(14) -0.0046(12)
C4 0.0461(18) 0.0248(16) 0.0279(16) 0.0032(14) 0.0007(14) 0.0069(13)
C5 0.0372(17) 0.0217(14) 0.0189(14) 0.0021(12) 0.0022(12) -0.0044(11)
C6 0.0182(13) 0.0200(13) 0.0192(12) 0.0039(10) 0.0001(10) -0.0017(11)
C7 0.0320(15) 0.0170(13) 0.0137(12) 0.0016(11) 0.0044(11) -0.0012(11)
C8 0.0104(11) 0.0172(13) 0.0186(12) 0.0018(9) -0.0002(10) -0.0008(10)
C9 0.0159(12) 0.0149(12) 0.0160(12) 0.0006(9) 0.0029(10) 0.0008(10)
C10 0.0146(12) 0.0159(12) 0.0152(11) 0.0000(9) -0.0006(9) 0.0005(10)
C11 0.0169(12) 0.0136(12) 0.0136(11) -0.0004(9) -0.0008(10) -0.0014(10)
C12 0.0166(12) 0.0135(12) 0.0146(12) 0.0008(10) 0.0004(10) 0.0026(10)
C13 0.0172(12) 0.0217(14) 0.0233(14) -0.0043(10) 0.0018(12) -0.0005(12)
C14 0.0210(13) 0.0249(14) 0.0220(13) 0.0073(11) 0.0010(11) 0.0037(12)
C15 0.0219(13) 0.0211(13) 0.0206(13) 0.0044(11) 0.0074(11) 0.0033(11)
C16 0.0146(12) 0.0132(12) 0.0161(12) 0.0022(9) 0.0025(10) 0.0009(10)
C17 0.0186(12) 0.0172(12) 0.0161(11) 0.0014(10) -0.0001(10) -0.0010(10)
C18 0.0153(12) 0.0168(13) 0.0278(14) -0.0022(10) 0.0014(11) -0.0007(11)
C19 0.0219(14) 0.0174(13) 0.0271(15) 0.0019(11) 0.0072(12) 0.0063(11)
C20 0.0220(13) 0.0225(13) 0.0162(12) 0.0050(10) 0.0017(11) 0.0014(11)
C21 0.0163(12) 0.0170(13) 0.0173(12) 0.0003(10) -0.0001(10) -0.0001(10)
C22 0.0160(12) 0.0153(12) 0.0135(12) -0.0015(9) 0.0050(10) 0.0017(10)
C23 0.0206(13) 0.0168(13) 0.0160(12) -0.0027(10) 0.0029(10) 0.0004(10)
C24 0.0234(14) 0.0135(13) 0.0223(14) 0.0037(10) 0.0064(11) 0.0029(11)
C25 0.0180(13) 0.0249(14) 0.0200(13) 0.0048(11) 0.0025(11) 0.0056(11)
C26 0.0189(13) 0.0228(13) 0.0162(12) 0.0001(10) -0.0035(11) 0.0006(11)
C27 0.0177(12) 0.0148(12) 0.0164(12) -0.0020(10) 0.0013(10) 0.0011(10)

loop_
_atom_type_symbol
_atom_type_description
_atom_type_scat_dispersion_real
_atom_type_scat_dispersion_imag
_atom_type_scat_source
C C 0.0033 0.0000 'International Tables Vol C Tables 4.2.6.8 and 6.1.1.4'
H H 0.0000 0.0000 'International Tables Vol C Tables 4.2.6.8 and 6.1.1.4'
N N 0.0061 0.0000 'International Tables Vol C Tables 4.2.6.8 and 6.1.1.4'
O O 0.0106 0.0000 'International Tables Vol C Tables 4.2.6.8 and 6.1.1.4'
F F 0.0171 0.0000 'International Tables Vol C Tables 4.2.6.8 and 6.1.1.4'

loop_
_geom_angle_atom_site_label_1
_geom_angle_atom_site_label_2
_geom_angle_atom_site_label_3
_geom_angle
C7 O1 N1 107.75(18)
C8 N1 O1 110.0(2)
C15 N2 C11 107.57(18)
C15 N2 C10 111.1(2)
C11 N2 C10 111.54(18)
F1 C1 C2 118.6(2)
F1 C1 C6 117.8(2)
C2 C1 C6 123.6(3)
C3 C2 C1 118.3(3)
C3 C2 H2 120.9
C1 C2 H2 120.9
C2 C3 C4 120.2(3)
C2 C3 H3 119.9
C4 C3 H3 119.9
C5 C4 C3 119.8(3)
C5 C4 H4 120.1
C3 C4 H4 120.1
C6 C5 C4 121.2(3)
C6 C5 H5 119.4
C4 C5 H5 119.4
C1 C6 C5 116.8(2)
C1 C6 C7 119.4(2)
C5 C6 C7 123.8(2)
O1 C7 C6 108.2(2)
O1 C7 H7A 110.1
C6 C7 H7A 110.1
O1 C7 H7B 110.1
C6 C7 H7B 110.1
H7A C7 H7B 108.4
N1 C8 C9 125.6(2)
N1 C8 C12 116.5(2)
C9 C8 C12 117.9(2)
C8 C9 C14 111.7(2)
C8 C9 C10 110.7(2)
C14 C9 C10 112.0(2)
C8 C9 H9 107.4
C14 C9 H9 107.4
C10 C9 H9 107.4
N2 C10 C16 111.5(2)
N2 C10 C9 108.59(19)
C16 C10 C9 110.12(19)
N2 C10 H10 108.8
C16 C10 H10 108.8
C9 C10 H10 108.8
N2 C11 C22 108.50(19)
N2 C11 C12 111.97(18)
C22 C11 C12 111.37(19)
N2 C11 H11 108.3
C22 C11 H11 108.3
C12 C11 H11 108.3
C8 C12 C13 111.2(2)
C8 C12 C11 110.75(19)
C13 C12 C11 110.9(2)
C8 C12 H12 107.9
C13 C12 H12 107.9
C11 C12 H12 107.9
C12 C13 H13A 109.5
C12 C13 H13B 109.5
H13A C13 H13B 109.5
C12 C13 H13C 109.5
H13A C13 H13C 109.5
H13B C13 H13C 109.5
C9 C14 H14A 109.5
C9 C14 H14B 109.5
H14A C14 H14B 109.5
C9 C14 H14C 109.5
H14A C14 H14C 109.5
H14B C14 H14C 109.5
N2 C15 H15A 109.5
N2 C15 H15B 109.5
H15A C15 H15B 109.5
N2 C15 H15C 109.5
H15A C15 H15C 109.5
H15B C15 H15C 109.5
C21 C16 C17 118.3(2)
C21 C16 C10 119.8(2)
C17 C16 C10 121.9(2)
C18 C17 C16 120.6(2)
C18 C17 H17 119.7
C16 C17 H17 119.7
C19 C18 C17 120.2(3)
C19 C18 H18 119.9
C17 C18 H18 119.9
C20 C19 C18 120.0(2)
C20 C19 H19 120.0
C18 C19 H19 120.0
C19 C20 C21 119.7(3)
C19 C20 H20 120.2
C21 C20 H20 120.2
C16 C21 C20 121.2(2)
C16 C21 H21 119.4
C20 C21 H21 119.4
C23 C22 C27 119.0(2)
C23 C22 C11 121.6(2)
C27 C22 C11 119.5(2)
C22 C23 C24 120.6(2)
C22 C23 H23 119.7
C24 C23 H23 119.7
C25 C24 C23 120.2(2)
C25 C24 H24 119.9
C23 C24 H24 119.9
C24 C25 C26 119.4(2)
C24 C25 H25 120.3
C26 C25 H25 120.3
C27 C26 C25 120.5(2)
C27 C26 H26 119.7
C25 C26 H26 119.7
C26 C27 C22 120.4(2)
C26 C27 H27 119.8
C22 C27 H27 119.8

loop_
_geom_bond_atom_site_label_1
_geom_bond_atom_site_label_2
_geom_bond_distance
F1 C1 1.363(3)
O1 C7 1.425(3)
O1 N1 1.426(3)
N1 C8 1.278(3)
N2 C15 1.467(3)
N2 C11 1.487(3)
N2 C10 1.487(3)
C1 C2 1.377(4)
C1 C6 1.381(4)
C2 C3 1.376(4)
C2 H2 0.9500
C3 C4 1.388(4)
C3 H3 0.9500
C4 C5 1.387(4)
C4 H4 0.9500
C5 C6 1.386(4)
C5 H5 0.9500
C6 C7 1.505(4)
C7 H7A 0.9900
C7 H7B 0.9900
C8 C9 1.506(4)
C8 C12 1.505(3)
C9 C14 1.536(4)
C9 C10 1.545(3)
C9 H9 1.0000
C10 C16 1.516(3)
C10 H10 1.0000
C11 C22 1.518(3)
C11 C12 1.564(3)
C11 H11 1.0000
C12 C13 1.536(3)
C12 H12 1.0000
C13 H13A 0.9800
C13 H13B 0.9800
C13 H13C 0.9800
C14 H14A 0.9800
C14 H14B 0.9800
C14 H14C 0.9800
C15 H15A 0.9800
C15 H15B 0.9800
C15 H15C 0.9800
C16 C21 1.391(3)
C16 C17 1.399(4)
C17 C18 1.386(4)
C17 H17 0.9500
C18 C19 1.387(4)
C18 H18 0.9500
C19 C20 1.382(4)
C19 H19 0.9500
C20 C21 1.392(4)
C20 H20 0.9500
C21 H21 0.9500
C22 C23 1.388(3)
C22 C27 1.396(4)
C23 C24 1.397(4)
C23 H23 0.9500
C24 C25 1.381(4)
C24 H24 0.9500
C25 C26 1.392(4)
C25 H25 0.9500
C26 C27 1.386(4)
C26 H26 0.9500
C27 H27 0.9500

loop_
_geom_hbond_atom_site_label_D
_geom_hbond_atom_site_label_H
_geom_hbond_atom_site_label_A
_geom_hbond_site_symmetry_A
_geom_hbond_distance_DH
_geom_hbond_distance_HA
_geom_hbond_distance_DA
_geom_hbond_angle_DHA
C7 H7A Cg1 4_565 0.99 2.96 3.721(3) 135
C13 H13A Cg2 1_655 0.98 2.91 3.577(3) 127
C18 H18 Cg3 4_465 0.95 2.90 3.700(3) 143
C21 H21 Cg2 2_575 0.95 2.51 3.446(3) 167
C25 H25 Cg3 2_474 0.95 2.74 3.654(3) 160

loop_
_geom_torsion_atom_site_label_1
_geom_torsion_atom_site_label_2
_geom_torsion_atom_site_label_3
_geom_torsion_atom_site_label_4
_geom_torsion
C7 O1 N1 C8 175.2(2)
F1 C1 C2 C3 -179.8(3)
C6 C1 C2 C3 0.2(4)
C1 C2 C3 C4 -0.3(4)
C2 C3 C4 C5 0.1(5)
C3 C4 C5 C6 0.2(5)
F1 C1 C6 C5 -179.8(3)
C2 C1 C6 C5 0.2(4)
F1 C1 C6 C7 -0.2(4)
C2 C1 C6 C7 179.8(3)
C4 C5 C6 C1 -0.4(4)
C4 C5 C6 C7 -180.0(3)
N1 O1 C7 C6 -179.5(2)
C1 C6 C7 O1 179.1(2)
C5 C6 C7 O1 -1.3(4)
O1 N1 C8 C9 -1.4(3)
O1 N1 C8 C12 177.92(18)
N1 C8 C9 C14 79.6(3)
C12 C8 C9 C14 -99.7(3)
N1 C8 C9 C10 -154.8(2)
C12 C8 C9 C10 25.9(3)
C15 N2 C10 C16 47.3(3)
C11 N2 C10 C16 167.3(2)
C15 N2 C10 C9 168.8(2)
C11 N2 C10 C9 -71.1(2)
C8 C9 C10 N2 33.5(3)
C14 C9 C10 N2 158.9(2)
C8 C9 C10 C16 155.9(2)
C14 C9 C10 C16 -78.7(3)
C15 N2 C11 C22 -70.3(2)
C10 N2 C11 C22 167.55(19)
C15 N2 C11 C12 166.4(2)
C10 N2 C11 C12 44.2(3)
N1 C8 C12 C13 -107.0(3)
C9 C8 C12 C13 72.4(3)
N1 C8 C12 C11 129.2(2)
C9 C8 C12 C11 -51.5(3)
N2 C11 C12 C8 14.6(3)
C22 C11 C12 C8 -107.1(2)
N2 C11 C12 C13 -109.4(2)
C22 C11 C12 C13 128.9(2)
N2 C10 C16 C21 -122.1(2)
C9 C10 C16 C21 117.3(2)
N2 C10 C16 C17 57.9(3)
C9 C10 C16 C17 -62.8(3)
C21 C16 C17 C18 -0.4(4)
C10 C16 C17 C18 179.7(2)
C16 C17 C18 C19 -0.7(4)
C17 C18 C19 C20 1.1(4)
C18 C19 C20 C21 -0.4(4)
C17 C16 C21 C20 1.0(4)
C10 C16 C21 C20 -179.0(2)
C19 C20 C21 C16 -0.6(4)
N2 C11 C22 C23 113.8(2)
C12 C11 C22 C23 -122.5(2)
N2 C11 C22 C27 -66.0(3)
C12 C11 C22 C27 57.7(3)
C27 C22 C23 C24 0.3(4)
C11 C22 C23 C24 -179.5(2)
C22 C23 C24 C25 0.2(4)
C23 C24 C25 C26 -0.3(4)
C24 C25 C26 C27 -0.1(4)
C25 C26 C27 C22 0.7(4)
C23 C22 C27 C26 -0.8(4)
C11 C22 C27 C26 179.0(2)

loop_
_cod_related_entry_id
_cod_related_entry_database
_cod_related_entry_code
1 ChemSpider 9720958
